data_9011917
loop_
_publ_author_name
'Bokiy, G. B.'
'Gorogotskaya, L. I.'

_publ_section_title
;
 The crystal structure of chukrovite
;
_journal_name_full 'Doklady Akademii Nauk SSSR'
_journal_page_first 92
_journal_page_last 94
_journal_volume 163
_journal_year 1965
_chemical_compound_source 'Central Kazakhstan'
_chemical_formula_sum 'Al2 Ca3 F12.996 H24 O15.004 S Y'
_chemical_name_mineral Chukhrovite-(Y)
_space_group_IT_number 203
_symmetry_space_group_name_Hall 'F 2 2 3 -1d'
_symmetry_space_group_name_H-M 'F d -3 :1'
_cell_angle_alpha 90
_cell_angle_beta 90
_cell_angle_gamma 90
_cell_formula_units_Z 8
_cell_length_a 16.80
_cell_length_b 16.80
_cell_length_c 16.80
_cell_volume 4741.632
_database_code_amcsd 0012445
_exptl_crystal_density_diffrn 2.259
_cod_original_cell_volume 4741.631
_cod_original_sg_symbol_H-M 'F d 3'
_cod_original_formula_sum '(Ca3 Y) Al2 S O15.004 F12.996 H24'
_cod_database_code 9011917

loop_
_space_group_symop_operation_xyz
x,y,z
x,1/2+y,1/2+z
1/2+x,y,1/2+z
1/2+x,1/2+y,z
1/4+z,1/4+x,1/4-y
1/4+z,3/4+x,3/4-y
3/4+z,1/4+x,3/4-y
3/4+z,3/4+x,1/4-y
1/4+z,1/4-x,1/4+y
1/4+z,3/4-x,3/4+y
3/4+z,1/4-x,3/4+y
3/4+z,3/4-x,1/4+y
1/4-z,1/4+x,1/4+y
1/4-z,3/4+x,3/4+y
3/4-z,1/4+x,3/4+y
3/4-z,3/4+x,1/4+y
1/4-z,1/4-x,1/4-y
1/4-z,3/4-x,3/4-y
3/4-z,1/4-x,3/4-y
3/4-z,3/4-x,1/4-y
y,-z,-x
y,1/2-z,1/2-x
1/2+y,-z,1/2-x
1/2+y,1/2-z,-x
-y,-z,x
-y,1/2-z,1/2+x
1/2-y,-z,1/2+x
1/2-y,1/2-z,x
-y,z,-x
-y,1/2+z,1/2-x
1/2-y,z,1/2-x
1/2-y,1/2+z,-x
y,z,x
y,1/2+z,1/2+x
1/2+y,z,1/2+x
1/2+y,1/2+z,x
1/4+x,1/4-y,1/4+z
1/4+x,3/4-y,3/4+z
3/4+x,1/4-y,3/4+z
3/4+x,3/4-y,1/4+z
1/4-x,1/4+y,1/4+z
1/4-x,3/4+y,3/4+z
3/4-x,1/4+y,3/4+z
3/4-x,3/4+y,1/4+z
1/4+x,1/4+y,1/4-z
1/4+x,3/4+y,3/4-z
3/4+x,1/4+y,3/4-z
3/4+x,3/4+y,1/4-z
1/4-x,1/4-y,1/4-z
1/4-x,3/4-y,3/4-z
3/4-x,1/4-y,3/4-z
3/4-x,3/4-y,1/4-z
-z,-x,y
-z,1/2-x,1/2+y
1/2-z,-x,1/2+y
1/2-z,1/2-x,y
-z,x,-y
-z,1/2+x,1/2-y
1/2-z,x,1/2-y
1/2-z,1/2+x,-y
z,-x,-y
z,1/2-x,1/2-y
1/2+z,-x,1/2-y
1/2+z,1/2-x,-y
z,x,y
z,1/2+x,1/2+y
1/2+z,x,1/2+y
1/2+z,1/2+x,y
1/4-y,1/4+z,1/4+x
1/4-y,3/4+z,3/4+x
3/4-y,1/4+z,3/4+x
3/4-y,3/4+z,1/4+x
1/4+y,1/4+z,1/4-x
1/4+y,3/4+z,3/4-x
3/4+y,1/4+z,3/4-x
3/4+y,3/4+z,1/4-x
1/4+y,1/4-z,1/4+x
1/4+y,3/4-z,3/4+x
3/4+y,1/4-z,3/4+x
3/4+y,3/4-z,1/4+x
1/4-y,1/4-z,1/4-x
1/4-y,3/4-z,3/4-x
3/4-y,1/4-z,3/4-x
3/4-y,3/4-z,1/4-x
-x,y,-z
-x,1/2+y,1/2-z
1/2-x,y,1/2-z
1/2-x,1/2+y,-z
x,-y,-z
x,1/2-y,1/2-z
1/2+x,-y,1/2-z
1/2+x,1/2-y,-z
-x,-y,z
-x,1/2-y,1/2+z
1/2-x,-y,1/2+z
1/2-x,1/2-y,z

loop_
_atom_site_label
_atom_site_fract_x
_atom_site_fract_y
_atom_site_fract_z
_atom_site_occupancy
_atom_site_type_symbol
_atom_site_attached_hydrogens
Ca 0.08300 0.08300 0.41700 0.75000 Ca 0
Y 0.08300 0.08300 0.41700 0.25000 Y 0
Al 0.12500 0.12500 0.62500 1.00000 Al 0
S 0.00000 0.00000 0.00000 1.00000 S 0
O 0.04900 0.04900 0.95100 1.00000 O 0
F 0.07500 0.03200 0.65600 1.00000 F 0
Wat 0.06600 0.13400 0.27900 0.91700 O 2
Fw 0.06600 0.13400 0.27900 0.08300 F 0

loop_
_cod_changelog_entry_id
_cod_changelog_entry_author
_cod_changelog_entry_date
_cod_changelog_entry_text
1
;cod-tools version 3.8.0
Id: cif_guess_AMCSD_atom_types 9581 2023-05-17 12:35:41Z saulius
;
2023-05-18T11:41:49+03:00
;Derived atom types and hydrogen counts
from atom names that follow the AMCSD naming convention
(Wat == water, O-H == hydroxyl).
;

loop_
_cod_related_entry_id
_cod_related_entry_database
_cod_related_entry_code
1 AMCSD 0012445
